data_1567663
loop_
_publ_author_name
'Kerckhoffs, Aidan'
'Christensen, Kirsten E.'
'Langton, Matthew J.'

_publ_section_title
;
 Fast relaxing red and near-IR switchable azobenzenes with chalcogen and
 halogen substituents: periodic trends, tuneable thermal half-lives and
 chalcogen bonding.
;
_journal_issue 39
_journal_name_full 'Chemical science'
_journal_page_first 11551
_journal_page_last 11559
_journal_paper_doi 10.1039/d2sc04601f
_journal_volume 13
_journal_year 2022
_chemical_formula_moiety 'C14 H12 F2 N2 Te2'
_chemical_formula_sum 'C14 H12 F2 N2 Te2'
_chemical_formula_weight 501.46
_chemical_melting_point ?
_space_group_IT_number 14
_space_group_name_Hall '-P 2yn'
_space_group_name_H-M_alt 'P 1 21/n 1'
_symmetry_cell_setting monoclinic
_symmetry_space_group_name_Hall '-P 2yn'
_symmetry_space_group_name_H-M 'P 1 21/n 1'
_atom_sites_solution_hydrogens difmap
_atom_sites_solution_primary other
_audit_creation_date 2022-03-04
_audit_creation_method 'CRYSTALS_ver_14.61_build_7932 '
_audit_update_record
;
2022-08-10 deposited with the CCDC.	2022-09-19 downloaded from the CCDC.
;
_cell_angle_alpha 90
_cell_angle_beta 92.320(9)
_cell_angle_gamma 90
_cell_formula_units_Z 2
_cell_length_a 6.4567(7)
_cell_length_b 8.6728(9)
_cell_length_c 13.3795(13)
_cell_measurement_reflns_used 2226
_cell_measurement_temperature 150
_cell_measurement_theta_max 26.95
_cell_measurement_theta_min 3.83
_cell_volume 748.61(13)
_computing_cell_refinement
; 
 CrysAlisPro (Rigaku Oxford Diffraction, 2017) 
;
_computing_data_collection 'SuperNova, (Oxford Diffraction, 2010)'
_computing_data_reduction
; 
 CrysAlisPro (Rigaku Oxford Diffraction, 2017) 
;
_computing_molecular_graphics 'CAMERON (Watkin et al., 1996)'
_computing_publication_material 'CRYSTALS (Betteridge et al., 2003)'
_computing_structure_refinement 'CRYSTALS (Betteridge et al., 2003)'
_computing_structure_solution 'Superflip (Palatinus & Chapuis, 2007)'
_diffrn_ambient_temperature 150
_diffrn_measured_fraction_theta_full 0.998
_diffrn_measured_fraction_theta_max 0.879
_diffrn_measurement_device Area
_diffrn_measurement_device_type 'Oxford Diffraction SuperNova'
_diffrn_measurement_method \w
_diffrn_radiation_monochromator 'focussing mirrors'
_diffrn_radiation_type 'Mo K\a'
_diffrn_radiation_wavelength 0.71073
_diffrn_reflns_av_R_equivalents 0.066
_diffrn_reflns_av_sigmaI/netI 0.1017
_diffrn_reflns_av_unetI/netI 0.101
_diffrn_reflns_limit_h_max 9
_diffrn_reflns_limit_h_min -9
_diffrn_reflns_limit_k_max 12
_diffrn_reflns_limit_k_min -12
_diffrn_reflns_limit_l_max 18
_diffrn_reflns_limit_l_min -18
_diffrn_reflns_number 6642
_diffrn_reflns_theta_full 27.727
_diffrn_reflns_theta_max 30.490
_diffrn_reflns_theta_min 3.450
_diffrn_standards_number 0
_exptl_absorpt_coefficient_mu 3.909
_exptl_absorpt_correction_T_max 0.73
_exptl_absorpt_correction_T_min 0.59
_exptl_absorpt_correction_type multi-scan
_exptl_absorpt_process_details
; 
 CrysAlisPro (Rigaku Oxford Diffraction, 2017) 
;
_exptl_crystal_colour clear_intense_red
_exptl_crystal_density_diffrn 2.225
_exptl_crystal_density_meas ?
_exptl_crystal_density_method 'not measured'
_exptl_crystal_description block
_exptl_crystal_F_000 464
_exptl_crystal_size_max 0.15
_exptl_crystal_size_mid 0.10
_exptl_crystal_size_min 0.08
_refine_diff_density_max 2.27
_refine_diff_density_min -2.26
_refine_ls_extinction_method None
_refine_ls_goodness_of_fit_ref 1.0063
_refine_ls_hydrogen_treatment constr
_refine_ls_matrix_type full
_refine_ls_number_parameters 91
_refine_ls_number_reflns 1580
_refine_ls_number_restraints 0
_refine_ls_R_factor_all 0.0646
_refine_ls_R_factor_gt 0.0337
_refine_ls_shift/su_max 0.0004548
_refine_ls_shift/su_mean 0.0000188
_refine_ls_structure_factor_coef Fsqd
_refine_ls_weighting_details
;
 Method= Modified Sheldrick 
 w=1/[\s^2^(F^2^) + ( 0.03P)^2^ + 0.00P] 
 ,where P=(max(Fo^2^,0) + 2Fc^2^)/3 
;
_refine_ls_weighting_scheme calc
_refine_ls_wR_factor_all 0.0707
_refine_ls_wR_factor_gt 0.0580
_refine_ls_wR_factor_ref 0.0707
_reflns_limit_h_max 9
_reflns_limit_h_min -9
_reflns_limit_k_max 12
_reflns_limit_k_min 0
_reflns_limit_l_max 18
_reflns_limit_l_min 0
_reflns_number_gt 1145
_reflns_number_total 2012
_reflns_threshold_expression I>2.0\s(I)
_oxford_diffrn_Wilson_B_factor 1.40
_oxford_diffrn_Wilson_scale 0.19
_oxford_refine_ls_scale 3.44(4)
_oxford_structure_analysis_title 7582
_cod_data_source_file d2sc04601f2.cif
_cod_data_source_block 9-Te2Fe-H
_cod_depositor_comments
;
The following automatic conversions were performed:

data item '_chemical_melting_point' value 'not measured' was changed
to '?' -- the value is undefined or not given.

data item '_exptl_crystal_density_meas' value 'not measured' was
changed to '?' -- the value is perceived as not measured.

Automatic conversion script
Id: cif_fix_values 7556 2019-12-06 15:28:31Z antanas 

 Adding full bibliography for 1567655--1567664.cif.
;
_cod_original_sg_symbol_H-M 'P 21/n '
_cod_database_code 1567663
_oxford_refine_reflns_threshold_expression I>-10.0\s(I)
_refine_ls_r_factor_ref 0.0646
_reflns_number_all 1580

loop_
_symmetry_equiv_pos_as_xyz
x,y,z
-x,-y,-z
x+1/2,-y+1/2,z+1/2
-x+1/2,y+1/2,-z+1/2

loop_
_atom_site_label
_atom_site_type_symbol
_atom_site_fract_x
_atom_site_fract_y
_atom_site_fract_z
_atom_site_U_iso_or_equiv
_atom_site_occupancy
_atom_site_adp_type
_atom_site_refinement_flags_posn
_atom_site_refinement_flags_adp
_atom_site_refinement_flags_occupancy
_atom_site_disorder_assembly
_atom_site_disorder_group
_atom_site_attached_hydrogens
N1 N 0.0478(6) 0.5393(5) 0.4685(3) 0.0179 1.0000 Uani . . . . . .
C2 C 0.2292(8) 0.6109(7) 0.5079(4) 0.0153 1.0000 Uani . . . . . .
C3 C 0.3153(8) 0.5910(6) 0.6056(4) 0.0172 1.0000 Uani . . . . . .
C4 C 0.5017(9) 0.6676(6) 0.6302(4) 0.0231 1.0000 Uani . . . . . .
C5 C 0.5955(9) 0.7627(7) 0.5641(4) 0.0239 1.0000 Uani . . . . . .
C6 C 0.5109(9) 0.7828(7) 0.4675(4) 0.0242 1.0000 Uani . . . . . .
C7 C 0.3330(9) 0.7050(7) 0.4426(4) 0.0194 1.0000 Uani . . . . . .
F8 F 0.2537(5) 0.7198(4) 0.3469(2) 0.0300 1.0000 Uani . . . . . .
Te9 Te 0.16812(6) 0.45434(5) 0.71048(3) 0.0213 1.0000 Uani . . . . . .
C10 C 0.4103(9) 0.4731(8) 0.8255(4) 0.0305 1.0000 Uani . . . . . .
H41 H 0.5622 0.6528 0.6930 0.0278 1.0000 Uiso R . . . . .
H51 H 0.7161 0.8140 0.5833 0.0286 1.0000 Uiso R . . . . .
H61 H 0.5731 0.8465 0.4209 0.0288 1.0000 Uiso R . . . . .
H101 H 0.3662 0.4161 0.8812 0.0461 1.0000 Uiso R . . . . .
H102 H 0.4301 0.5788 0.8438 0.0462 1.0000 Uiso R . . . . .
H103 H 0.5344 0.4302 0.8023 0.0461 1.0000 Uiso R . . . . .

loop_
_atom_site_aniso_label
_atom_site_aniso_U_11
_atom_site_aniso_U_22
_atom_site_aniso_U_33
_atom_site_aniso_U_23
_atom_site_aniso_U_13
_atom_site_aniso_U_12
N1 0.016(2) 0.017(2) 0.021(2) 0.001(2) -0.0003(18) 0.002(2)
C2 0.013(3) 0.014(3) 0.020(3) -0.004(2) 0.001(2) 0.004(2)
C3 0.018(3) 0.016(3) 0.018(3) -0.000(2) -0.000(2) 0.003(2)
C4 0.025(3) 0.023(3) 0.021(3) -0.006(3) -0.008(2) 0.004(3)
C5 0.019(3) 0.024(4) 0.028(3) -0.003(3) -0.005(3) -0.003(3)
C6 0.024(3) 0.022(3) 0.027(3) 0.003(3) 0.004(3) -0.004(3)
C7 0.021(3) 0.018(3) 0.019(3) 0.001(2) -0.002(2) 0.005(3)
F8 0.029(2) 0.036(2) 0.0248(18) 0.0082(17) -0.0052(15) -0.0084(17)
Te9 0.0227(2) 0.0217(2) 0.0190(2) 0.0013(2) -0.00425(13) -0.0009(2)
C10 0.030(3) 0.034(4) 0.027(3) -0.001(3) -0.005(3) -0.001(3)

loop_
_atom_type_symbol
_atom_type_scat_dispersion_real
_atom_type_scat_dispersion_imag
_atom_type_scat_Cromer_Mann_a1
_atom_type_scat_Cromer_Mann_b1
_atom_type_scat_Cromer_Mann_a2
_atom_type_scat_Cromer_Mann_b2
_atom_type_scat_Cromer_Mann_a3
_atom_type_scat_Cromer_Mann_b3
_atom_type_scat_Cromer_Mann_a4
_atom_type_scat_Cromer_Mann_b4
_atom_type_scat_Cromer_Mann_c
_atom_type_scat_source
C 0.0033 0.0016 2.3100 20.8439 1.0200 10.2075 1.5886 0.5687 0.8650 51.6512 0.2156 'International Tables Vol C 4.2.6.8 and 6.1.1.4'
H 0.0000 0.0000 0.4930 10.5109 0.3229 26.1257 0.1402 3.1424 0.0408 57.7998 0.0030 'International Tables Vol C 4.2.6.8 and 6.1.1.4'
F 0.0171 0.0103 3.5392 10.2825 2.6412 4.2944 1.5170 0.2615 1.0243 26.1476 0.2776 'International Tables Vol C 4.2.6.8 and 6.1.1.4'
N 0.0061 0.0033 12.2126 0.0057 3.1322 9.8933 2.0125 28.9975 1.1663 0.5826 -11.5290 'International Tables Vol C 4.2.6.8 and 6.1.1.4'
Te -0.5308 1.6751 19.9644 4.8174 19.0138 0.4209 6.1449 28.5284 2.5239 70.8403 4.3520 'International Tables Vol C 4.2.6.8 and 6.1.1.4'

loop_
_geom_angle_atom_site_label_1
_geom_angle_site_symmetry_1
_geom_angle_atom_site_label_2
_geom_angle_site_symmetry_2
_geom_angle_atom_site_label_3
_geom_angle_site_symmetry_3
_geom_angle
_geom_angle_publ_flag
N1 2_566 N1 . Te9 2_566 110.5(4) yes
N1 2_566 N1 . C2 . 114.2(5) yes
Te9 2_566 N1 . C2 . 135.1(3) yes
N1 . C2 . C3 . 125.7(5) yes
N1 . C2 . C7 . 116.1(5) yes
C3 . C2 . C7 . 118.2(5) yes
C2 . C3 . C4 . 117.5(5) yes
C2 . C3 . Te9 . 121.2(4) yes
C4 . C3 . Te9 . 121.3(4) yes
C3 . C4 . C5 . 122.1(5) yes
C3 . C4 . H41 . 118.4 no
C5 . C4 . H41 . 119.4 no
C4 . C5 . C6 . 120.5(6) yes
C4 . C5 . H51 . 120.1 no
C6 . C5 . H51 . 119.4 no
C5 . C6 . C7 . 117.3(5) yes
C5 . C6 . H61 . 122.0 no
C7 . C6 . H61 . 120.7 no
C2 . C7 . C6 . 124.2(5) yes
C2 . C7 . F8 . 118.2(5) yes
C6 . C7 . F8 . 117.6(5) yes
C3 . Te9 . N1 2_566 68.22(17) yes
C3 . Te9 . C10 . 95.7(2) yes
N1 2_566 Te9 . C10 . 163.23(19) yes
Te9 . C10 . H101 . 106.9 no
Te9 . C10 . H102 . 110.0 no
H101 . C10 . H102 . 109.8 no
Te9 . C10 . H103 . 109.6 no
H101 . C10 . H103 . 109.7 no
H102 . C10 . H103 . 110.8 no

loop_
_geom_bond_atom_site_label_1
_geom_bond_site_symmetry_1
_geom_bond_atom_site_label_2
_geom_bond_site_symmetry_2
_geom_bond_distance
_geom_bond_publ_flag
N1 . N1 2_566 1.263(8) yes
N1 . Te9 2_566 2.723(4) yes
N1 . C2 . 1.409(7) yes
C2 . C3 . 1.410(7) yes
C2 . C7 . 1.387(7) yes
C3 . C4 . 1.403(7) yes
C3 . Te9 . 2.094(5) yes
C4 . C5 . 1.368(8) yes
C4 . H41 . 0.921 no
C5 . C6 . 1.394(8) yes
C5 . H51 . 0.924 no
C6 . C7 . 1.362(7) yes
C6 . H61 . 0.936 no
C7 . F8 . 1.366(6) yes
Te9 . C10 . 2.155(6) yes
C10 . H101 . 0.948 no
C10 . H102 . 0.956 no
C10 . H103 . 0.948 no

loop_
_geom_hbond_atom_site_label_D
_geom_hbond_site_symmetry_D
_geom_hbond_atom_site_label_H
_geom_hbond_site_symmetry_H
_geom_hbond_atom_site_label_A
_geom_hbond_site_symmetry_A
_geom_hbond_angle_DHA
_geom_hbond_distance_DH
_geom_hbond_distance_HA
_geom_hbond_distance_DA
_geom_hbond_publ_flag
C4 . H41 . C10 . 123 0.92 2.58 3.185(8) yes
